data_4340273
loop_
_publ_author_name
'Evans, William J.'
'Miller, Kevin A.'
'Ziller, Joseph W.'

_publ_section_title
;
 Synthesis of (O2CEPh)1- ligands (E = S, Se) by CO2 insertion into
 lanthanide chalcogen bonds and their utility in forming
 crystallographically characterizable organoaluminum complexes
 [Me2Al(mu-O2CEPh)]2.
;
_journal_issue 1
_journal_name_full 'Inorganic chemistry'
_journal_page_first 424
_journal_page_last 429
_journal_paper_doi 10.1021/ic0515610
_journal_volume 45
_journal_year 2006
_chemical_formula_sum 'C30 H43 O2 Sm'
_chemical_formula_weight 585.99
_chemical_name_systematic
; 
 ? 
;
_space_group_IT_number 14
_symmetry_cell_setting monoclinic
_symmetry_space_group_name_Hall '-P 2ybc'
_symmetry_space_group_name_H-M 'P 1 21/c 1'
_atom_sites_solution_hydrogens mixed
_atom_sites_solution_primary direct
_atom_sites_solution_secondary difmap
_audit_creation_method SHELXTL
_cell_angle_alpha 90.00
_cell_angle_beta 102.183(2)
_cell_angle_gamma 90.00
_cell_formula_units_Z 4
_cell_length_a 9.6264(10)
_cell_length_b 17.0880(18)
_cell_length_c 17.0045(18)
_cell_measurement_temperature 163(2)
_cell_volume 2734.2(5)
_computing_cell_refinement 'Bruker SMART/SAINT'
_computing_data_collection 'Bruker SMART'
_computing_data_reduction 'Bruker SAINT'
_computing_molecular_graphics 'Bruker SHELXTL'
_computing_publication_material 'Bruker SHELXTL'
_computing_structure_refinement 'Bruker SHELXTL'
_computing_structure_solution 'Bruker SHELXTL'
_diffrn_ambient_temperature 163(2)
_diffrn_measured_fraction_theta_full 0.981
_diffrn_measured_fraction_theta_max 0.981
_diffrn_measurement_device_type 'CCD area detector'
_diffrn_measurement_method 'omega scans'
_diffrn_radiation_monochromator graphite
_diffrn_radiation_source 'normal-focus sealed tube'
_diffrn_radiation_type MoK\a
_diffrn_radiation_wavelength 0.71073
_diffrn_reflns_av_R_equivalents 0.0225
_diffrn_reflns_av_sigmaI/netI 0.0178
_diffrn_reflns_limit_h_max 12
_diffrn_reflns_limit_h_min -12
_diffrn_reflns_limit_k_max 22
_diffrn_reflns_limit_k_min -22
_diffrn_reflns_limit_l_max 22
_diffrn_reflns_limit_l_min -22
_diffrn_reflns_number 28825
_diffrn_reflns_theta_full 28.29
_diffrn_reflns_theta_max 28.29
_diffrn_reflns_theta_min 1.71
_diffrn_standards_decay_% '< 1.0'
_diffrn_standards_interval_count 'initial 50 frames recollected'
_diffrn_standards_number '50 frames'
_exptl_absorpt_coefficient_mu 2.171
_exptl_absorpt_correction_T_max 0.6960
_exptl_absorpt_correction_T_min 0.4848
_exptl_absorpt_correction_type multi-scan
_exptl_absorpt_process_details 'Bruker SADABS'
_exptl_crystal_colour yellow
_exptl_crystal_density_diffrn 1.424
_exptl_crystal_density_meas ?
_exptl_crystal_density_method 'not measured'
_exptl_crystal_description mfp
_exptl_crystal_F_000 1204
_exptl_crystal_size_max 0.39
_exptl_crystal_size_mid 0.32
_exptl_crystal_size_min 0.18
_refine_diff_density_max 0.889
_refine_diff_density_min -0.487
_refine_diff_density_rms 0.072
_refine_ls_extinction_coef 0.00000(9)
_refine_ls_extinction_expression Fc^*^=kFc[1+0.001xFc^2^\l^3^/sin(2\q)]^-1/4^
_refine_ls_extinction_method SHELXTL
_refine_ls_goodness_of_fit_ref 1.083
_refine_ls_hydrogen_treatment mixed
_refine_ls_matrix_type full
_refine_ls_number_parameters 439
_refine_ls_number_reflns 6666
_refine_ls_number_restraints 0
_refine_ls_restrained_S_all 1.083
_refine_ls_R_factor_all 0.0245
_refine_ls_R_factor_gt 0.0209
_refine_ls_shift/su_max 11.525
_refine_ls_shift/su_mean 0.026
_refine_ls_structure_factor_coef Fsqd
_refine_ls_weighting_details 'calc w=1/[\s^2^(Fo^2^)+(0.0254P)^2^+1.9774P] where P=(Fo^2^+2Fc^2^)/3'
_refine_ls_weighting_scheme calc
_refine_ls_wR_factor_gt 0.0516
_refine_ls_wR_factor_ref 0.0535
_reflns_number_gt 6064
_reflns_number_total 6666
_reflns_threshold_expression >2sigma(I)
_cod_data_source_file ic0515610si20050912_055719.cif
_cod_data_source_block kam8_281312
_cod_depositor_comments
;
The following automatic conversions were performed:

'_symmetry_cell_setting' value 'Monoclinic' changed to 'monoclinic'
according to
/usr/data/users/saulius/automatic-downloads/retrospective/ACS/lib/dictionaries/cif_core.dic
dictionary named 'cif_core.dic' version 2.4.2 from 2011-04-26.

Automatic conversion script
Id: cif_fix_values 2281 2013-09-26 08:29:07Z andrius 

The following automatic conversions were performed:

'_exptl_crystal_density_meas' value 'NA' was changed to '?' - the
value is perceived as not measured.

Automatic conversion script
Id: cif_fix_values 3008 2015-01-20 13:52:24Z robertas 

The following automatic conversions were performed:

'_atom_sites_solution_hydrogens' value 'difmap/geom' was changed to
'mixed'.

Automatic conversion script
Id: cif_fix_values 6452 2018-10-05 10:23:21Z andrius 
;
_cod_original_sg_symbol_H-M P2(1)/c
_cod_database_code 4340273

loop_
_symmetry_equiv_pos_as_xyz
'x, y, z'
'-x, y+1/2, -z+1/2'
'-x, -y, -z'
'x, -y-1/2, z-1/2'

loop_
_atom_site_label
_atom_site_type_symbol
_atom_site_fract_x
_atom_site_fract_y
_atom_site_fract_z
_atom_site_U_iso_or_equiv
_atom_site_adp_type
_atom_site_occupancy
_atom_site_symmetry_multiplicity
_atom_site_calc_flag
_atom_site_refinement_flags
Sm1 Sm 0.353257(10) 0.048424(5) 0.732310(6) 0.01970(4) Uani 1 1 d .
O1 O 0.17709(17) 0.12414(9) 0.68110(9) 0.0326(3) Uani 1 1 d .
O2 O 0.19489(16) -0.06654(9) 0.70230(10) 0.0303(3) Uani 1 1 d .
C1 C 0.3134(2) 0.11635(12) 0.87013(12) 0.0266(4) Uani 1 1 d .
C2 C 0.4620(2) 0.12013(12) 0.87547(12) 0.0268(4) Uani 1 1 d .
C3 C 0.5163(2) 0.04259(12) 0.88619(12) 0.0265(4) Uani 1 1 d .
C4 C 0.4016(2) -0.00844(11) 0.88698(12) 0.0252(4) Uani 1 1 d .
C5 C 0.2755(2) 0.03686(12) 0.87635(12) 0.0263(4) Uani 1 1 d .
C6 C 0.2143(4) 0.18490(17) 0.86428(18) 0.0443(6) Uani 1 1 d .
C7 C 0.5468(4) 0.19444(16) 0.87936(17) 0.0437(6) Uani 1 1 d .
C8 C 0.6697(3) 0.01861(19) 0.90958(15) 0.0399(6) Uani 1 1 d .
C9 C 0.4225(4) -0.09377(14) 0.90853(16) 0.0390(6) Uani 1 1 d .
C10 C 0.1279(3) 0.00838(19) 0.87572(17) 0.0404(6) Uani 1 1 d .
C11 C 0.4094(2) 0.06491(14) 0.58288(13) 0.0306(4) Uani 1 1 d .
C12 C 0.5123(2) 0.11173(13) 0.63386(13) 0.0298(4) Uani 1 1 d .
C13 C 0.6074(2) 0.06112(12) 0.68526(13) 0.0275(4) Uani 1 1 d .
C14 C 0.5614(2) -0.01689(12) 0.66698(13) 0.0265(4) Uani 1 1 d .
C15 C 0.4399(2) -0.01438(13) 0.60351(13) 0.0283(4) Uani 1 1 d .
C16 C 0.2934(3) 0.0914(2) 0.51465(15) 0.0460(7) Uani 1 1 d .
C17 C 0.5292(4) 0.19886(16) 0.6294(2) 0.0480(7) Uani 1 1 d .
C18 C 0.7453(3) 0.0871(2) 0.73812(17) 0.0431(6) Uani 1 1 d .
C19 C 0.6319(3) -0.09002(15) 0.70574(17) 0.0384(5) Uani 1 1 d .
C20 C 0.3658(3) -0.08358(19) 0.5588(2) 0.0462(7) Uani 1 1 d .
C21 C 0.1026(2) 0.18293(12) 0.63958(12) 0.0259(4) Uani 1 1 d .
C22 C 0.1579(3) 0.25809(14) 0.64275(16) 0.0389(5) Uani 1 1 d .
C23 C 0.0820(3) 0.31778(14) 0.59827(18) 0.0441(6) Uani 1 1 d .
C24 C -0.0508(3) 0.30397(14) 0.55011(15) 0.0380(5) Uani 1 1 d .
C25 C -0.1067(3) 0.22980(14) 0.54811(15) 0.0356(5) Uani 1 1 d .
C26 C -0.0320(2) 0.16917(13) 0.59176(14) 0.0305(4) Uani 1 1 d .
H6A H 0.193(5) 0.193(3) 0.915(3) 0.098(14) Uiso 1 1 d .
H6B H 0.130(4) 0.174(2) 0.829(2) 0.070(11) Uiso 1 1 d .
H6C H 0.254(5) 0.229(3) 0.845(3) 0.106(16) Uiso 1 1 d .
H7A H 0.538(4) 0.225(2) 0.921(2) 0.071(11) Uiso 1 1 d .
H7B H 0.517(4) 0.226(2) 0.832(2) 0.078(12) Uiso 1 1 d .
H7C H 0.647(4) 0.180(2) 0.881(2) 0.083(13) Uiso 1 1 d .
H8A H 0.688(4) -0.004(2) 0.963(2) 0.069(10) Uiso 1 1 d .
H8B H 0.740(4) 0.0553(19) 0.906(2) 0.062(10) Uiso 1 1 d .
H8C H 0.689(3) -0.022(2) 0.880(2) 0.051(8) Uiso 1 1 d .
H9A H 0.483(3) -0.1001(17) 0.9612(18) 0.047(8) Uiso 1 1 d .
H9B H 0.473(3) -0.1209(17) 0.8698(17) 0.044(8) Uiso 1 1 d .
H9C H 0.342(3) -0.1140(17) 0.9037(17) 0.037(8) Uiso 1 1 d .
H10A H 0.097(3) 0.0215(19) 0.926(2) 0.052(8) Uiso 1 1 d .
H10B H 0.113(4) -0.042(2) 0.873(2) 0.074(12) Uiso 1 1 d .
H10C H 0.064(4) 0.034(2) 0.840(2) 0.065(10) Uiso 1 1 d .
H16A H 0.311(4) 0.075(2) 0.463(2) 0.075(11) Uiso 1 1 d .
H16B H 0.295(4) 0.147(2) 0.511(2) 0.069(11) Uiso 1 1 d .
H16C H 0.202(4) 0.076(2) 0.518(2) 0.062(10) Uiso 1 1 d .
H17A H 0.605(4) 0.214(2) 0.607(2) 0.077(12) Uiso 1 1 d .
H17B H 0.537(3) 0.223(2) 0.676(2) 0.057(9) Uiso 1 1 d .
H17C H 0.448(4) 0.222(2) 0.595(2) 0.071(11) Uiso 1 1 d .
H18A H 0.804(4) 0.1052(19) 0.7076(19) 0.055(9) Uiso 1 1 d .
H18B H 0.790(4) 0.042(2) 0.770(2) 0.068(11) Uiso 1 1 d .
H18C H 0.733(3) 0.1256(19) 0.776(2) 0.055(9) Uiso 1 1 d .
H19A H 0.643(4) -0.128(2) 0.664(2) 0.077(11) Uiso 1 1 d .
H19B H 0.586(4) -0.113(2) 0.746(2) 0.072(11) Uiso 1 1 d .
H19C H 0.724(4) -0.078(2) 0.739(2) 0.074(11) Uiso 1 1 d .
H20A H 0.381(4) -0.086(3) 0.517(3) 0.082(13) Uiso 1 1 d .
H20B H 0.261(4) -0.079(2) 0.5494(19) 0.056(9) Uiso 1 1 d .
H20C H 0.389(5) -0.132(3) 0.592(3) 0.124(19) Uiso 1 1 d .
H22A H 0.255(3) 0.2701(17) 0.6763(17) 0.050(8) Uiso 1 1 d .
H23A H 0.125(4) 0.369(2) 0.599(2) 0.066(10) Uiso 1 1 d .
H24A H -0.099(3) 0.3446(18) 0.5158(18) 0.051(8) Uiso 1 1 d .
H25A H -0.197(3) 0.2180(16) 0.5191(17) 0.043(7) Uiso 1 1 d .
H26A H -0.073(3) 0.1193(15) 0.5894(15) 0.032(6) Uiso 1 1 d .
C27 C 0.0495(2) -0.06104(13) 0.65655(17) 0.0368(5) Uani 1 1 d .
H27A H 0.0478 -0.0438 0.6008 0.044 Uiso 1 1 calc R
H27B H -0.0055 -0.0232 0.6819 0.044 Uiso 1 1 calc R
C28 C -0.0114(3) -0.14187(16) 0.6571(2) 0.0614(9) Uani 1 1 d .
H28A H -0.0792 -0.1441 0.6935 0.074 Uiso 1 1 calc R
H28B H -0.0621 -0.1569 0.6023 0.074 Uiso 1 1 calc R
C29 C 0.1078(3) -0.19403(17) 0.6853(3) 0.0789(13) Uani 1 1 d .
H29A H 0.0832 -0.2327 0.7235 0.095 Uiso 1 1 calc R
H29C H 0.1321 -0.2227 0.6394 0.095 Uiso 1 1 calc R
C30 C 0.2255(3) -0.14732(14) 0.7242(2) 0.0513(7) Uani 1 1 d .
H30C H 0.3130 -0.1642 0.7071 0.062 Uiso 1 1 calc R
H30A H 0.2406 -0.1535 0.7833 0.062 Uiso 1 1 calc R

loop_
_atom_site_aniso_label
_atom_site_aniso_U_11
_atom_site_aniso_U_22
_atom_site_aniso_U_33
_atom_site_aniso_U_23
_atom_site_aniso_U_13
_atom_site_aniso_U_12
Sm1 0.01958(6) 0.01495(6) 0.02281(6) 0.00023(3) 0.00050(4) 0.00061(3)
O1 0.0347(8) 0.0273(8) 0.0318(8) 0.0032(6) -0.0021(6) 0.0113(6)
O2 0.0243(7) 0.0209(7) 0.0423(9) 0.0000(6) -0.0011(6) -0.0031(6)
C1 0.0347(11) 0.0211(9) 0.0234(9) -0.0008(7) 0.0049(8) 0.0076(8)
C2 0.0344(11) 0.0219(9) 0.0227(9) -0.0028(7) 0.0028(8) -0.0022(8)
C3 0.0268(10) 0.0283(10) 0.0221(9) -0.0003(7) 0.0000(8) 0.0051(8)
C4 0.0336(11) 0.0192(9) 0.0218(9) 0.0024(7) 0.0040(8) 0.0046(8)
C5 0.0301(10) 0.0253(10) 0.0243(9) 0.0030(8) 0.0075(8) 0.0030(8)
C6 0.0592(17) 0.0351(13) 0.0385(14) 0.0023(11) 0.0103(13) 0.0249(13)
C7 0.0617(18) 0.0299(12) 0.0392(14) -0.0072(11) 0.0100(13) -0.0163(12)
C8 0.0304(12) 0.0599(17) 0.0272(12) 0.0001(11) 0.0011(9) 0.0125(12)
C9 0.0597(17) 0.0224(11) 0.0341(13) 0.0047(9) 0.0083(12) 0.0077(11)
C10 0.0294(12) 0.0518(16) 0.0403(14) 0.0046(12) 0.0077(10) -0.0023(11)
C11 0.0341(11) 0.0355(11) 0.0227(10) 0.0023(8) 0.0070(8) 0.0043(9)
C12 0.0362(11) 0.0248(10) 0.0305(10) 0.0016(8) 0.0116(9) -0.0023(9)
C13 0.0264(10) 0.0289(10) 0.0277(10) -0.0033(8) 0.0068(8) -0.0049(8)
C14 0.0266(10) 0.0249(10) 0.0294(10) -0.0015(8) 0.0092(8) 0.0011(8)
C15 0.0288(10) 0.0281(10) 0.0287(10) -0.0085(8) 0.0074(8) -0.0023(8)
C16 0.0448(15) 0.065(2) 0.0258(12) 0.0043(12) 0.0021(11) 0.0163(14)
C17 0.066(2) 0.0259(12) 0.0593(18) 0.0034(12) 0.0306(16) -0.0059(12)
C18 0.0299(12) 0.0616(18) 0.0381(13) -0.0091(13) 0.0081(11) -0.0163(12)
C19 0.0387(13) 0.0331(12) 0.0457(14) 0.0057(11) 0.0139(11) 0.0118(10)
C20 0.0414(15) 0.0490(17) 0.0496(16) -0.0273(14) 0.0129(13) -0.0124(12)
C21 0.0253(9) 0.0269(10) 0.0241(9) -0.0032(8) 0.0019(8) 0.0061(8)
C22 0.0319(11) 0.0302(11) 0.0479(14) -0.0027(10) -0.0069(10) 0.0014(9)
C23 0.0468(14) 0.0232(11) 0.0574(16) 0.0023(10) -0.0001(12) -0.0003(10)
C24 0.0428(13) 0.0285(11) 0.0386(12) 0.0041(9) -0.0006(10) 0.0122(10)
C25 0.0281(11) 0.0349(12) 0.0392(12) 0.0001(10) -0.0033(9) 0.0069(9)
C26 0.0281(10) 0.0243(10) 0.0374(12) -0.0005(9) 0.0030(9) 0.0018(8)
C27 0.0241(10) 0.0280(11) 0.0540(15) 0.0021(10) -0.0016(10) -0.0007(8)
C28 0.0258(12) 0.0340(13) 0.114(3) 0.0131(15) -0.0098(14) -0.0064(10)
C29 0.0451(16) 0.0280(14) 0.142(4) 0.0132(17) -0.030(2) -0.0102(12)
C30 0.0342(12) 0.0237(11) 0.084(2) 0.0087(12) -0.0146(13) -0.0036(10)

loop_
_atom_type_symbol
_atom_type_description
_atom_type_scat_dispersion_real
_atom_type_scat_dispersion_imag
_atom_type_scat_source
C C 0.0033 0.0016 'International Tables Vol C Tables 4.2.6.8 and 6.1.1.4'
H H 0.0000 0.0000 'International Tables Vol C Tables 4.2.6.8 and 6.1.1.4'
O O 0.0106 0.0060 'International Tables Vol C Tables 4.2.6.8 and 6.1.1.4'
Sm Sm -0.1638 3.4418 'International Tables Vol C Tables 4.2.6.8 and 6.1.1.4'

loop_
_geom_angle_atom_site_label_1
_geom_angle_atom_site_label_2
_geom_angle_atom_site_label_3
_geom_angle
Cnt1 Sm1 O1 107.3
Cnt1 Sm1 O2 103.9
Cnt2 Sm1 O1 106.8
Cnt2 Sm1 O2 104.7
Cnt1 Sm1 Cnt2 135.0
O1 Sm1 O2 89.73(6)
O1 Sm1 C1 81.38(6)
O2 Sm1 C1 108.94(6)
O1 Sm1 C5 93.71(6)
O2 Sm1 C5 81.55(6)
C1 Sm1 C5 30.24(6)
O1 Sm1 C12 90.55(7)
O2 Sm1 C12 126.26(6)
C1 Sm1 C12 124.18(7)
C5 Sm1 C12 151.92(7)
O1 Sm1 C11 81.69(6)
O2 Sm1 C11 97.17(6)
C1 Sm1 C11 148.65(7)
C5 Sm1 C11 175.25(6)
C12 Sm1 C11 30.21(7)
O1 Sm1 C15 105.01(6)
O2 Sm1 C15 78.53(6)
C1 Sm1 C15 170.45(7)
C5 Sm1 C15 152.42(6)
C12 Sm1 C15 49.76(7)
C11 Sm1 C15 30.12(7)
O1 Sm1 C14 131.42(6)
O2 Sm1 C14 93.71(6)
C1 Sm1 C14 140.98(6)
C5 Sm1 C14 134.74(6)
C12 Sm1 C14 49.81(7)
C11 Sm1 C14 49.78(7)
C15 Sm1 C14 30.09(6)
O1 Sm1 C2 102.17(6)
O2 Sm1 C2 130.12(6)
C1 Sm1 C2 30.14(6)
C5 Sm1 C2 49.82(6)
C12 Sm1 C2 102.17(7)
C11 Sm1 C2 132.22(7)
C15 Sm1 C2 140.31(7)
C14 Sm1 C2 111.77(7)
O1 Sm1 C13 120.50(6)
O2 Sm1 C13 123.54(6)
C1 Sm1 C13 121.08(7)
C5 Sm1 C13 134.64(6)
C12 Sm1 C13 30.13(7)
C11 Sm1 C13 49.71(7)
C15 Sm1 C13 49.61(6)
C14 Sm1 C13 30.09(6)
C2 Sm1 C13 91.55(6)
O1 Sm1 C4 123.78(6)
O2 Sm1 C4 83.64(6)
C1 Sm1 C4 49.57(6)
C5 Sm1 C4 30.07(6)
C12 Sm1 C4 136.53(7)
C11 Sm1 C4 154.52(6)
C15 Sm1 C4 127.69(6)
C14 Sm1 C4 104.75(6)
C2 Sm1 C4 49.45(6)
C13 Sm1 C4 109.04(6)
O1 Sm1 C3 130.15(6)
O2 Sm1 C3 111.73(6)
C1 Sm1 C3 49.55(6)
C5 Sm1 C3 49.51(7)
C12 Sm1 C3 108.50(7)
C11 Sm1 C3 134.84(7)
C15 Sm1 C3 122.68(6)
C14 Sm1 C3 92.97(6)
C2 Sm1 C3 30.06(6)
C13 Sm1 C3 85.14(7)
C4 Sm1 C3 29.68(6)
C21 O1 Sm1 160.66(15)
C30 O2 C27 108.73(16)
C30 O2 Sm1 128.51(13)
C27 O2 Sm1 122.75(12)
C2 C1 C5 108.16(18)
C2 C1 C6 126.0(2)
C5 C1 C6 125.7(2)
C2 C1 Sm1 75.51(12)
C5 C1 Sm1 74.92(12)
C6 C1 Sm1 118.71(15)
C1 C2 C3 107.77(18)
C1 C2 C7 125.0(2)
C3 C2 C7 126.9(2)
C1 C2 Sm1 74.35(11)
C3 C2 Sm1 75.96(11)
C7 C2 Sm1 121.40(15)
C4 C3 C2 108.04(18)
C4 C3 C8 123.9(2)
C2 C3 C8 127.0(2)
C4 C3 Sm1 74.98(11)
C2 C3 Sm1 73.98(11)
C8 C3 Sm1 126.33(15)
C3 C4 C5 108.20(17)
C3 C4 C9 122.4(2)
C5 C4 C9 128.8(2)
C3 C4 Sm1 75.34(11)
C5 C4 Sm1 73.61(11)
C9 C4 Sm1 124.17(14)
C1 C5 C4 107.82(19)
C1 C5 C10 124.7(2)
C4 C5 C10 127.4(2)
C1 C5 Sm1 74.84(12)
C4 C5 Sm1 76.31(12)
C10 C5 Sm1 117.27(15)
C15 C11 C12 107.88(19)
C15 C11 C16 124.2(2)
C12 C11 C16 127.8(2)
C15 C11 Sm1 75.00(12)
C12 C11 Sm1 74.83(12)
C16 C11 Sm1 119.43(17)
C11 C12 C13 108.03(19)
C11 C12 C17 126.7(2)
C13 C12 C17 125.0(2)
C11 C12 Sm1 74.97(12)
C13 C12 Sm1 75.66(12)
C17 C12 Sm1 120.46(17)
C14 C13 C12 107.87(18)
C14 C13 C18 127.1(2)
C12 C13 C18 124.2(2)
C14 C13 Sm1 74.49(12)
C12 C13 Sm1 74.21(12)
C18 C13 Sm1 125.36(16)
C15 C14 C13 107.95(19)
C15 C14 C19 125.6(2)
C13 C14 C19 126.4(2)
C15 C14 Sm1 74.83(12)
C13 C14 Sm1 75.42(12)
C19 C14 Sm1 117.62(15)
C11 C15 C14 108.26(18)
C11 C15 C20 125.2(2)
C14 C15 C20 126.2(2)
C11 C15 Sm1 74.88(12)
C14 C15 Sm1 75.08(12)
C20 C15 Sm1 121.62(17)
O1 C21 C22 120.89(19)
O1 C21 C26 120.4(2)
C22 C21 C26 118.68(19)
C23 C22 C21 120.5(2)
C22 C23 C24 120.9(2)
C25 C24 C23 118.6(2)
C24 C25 C26 121.4(2)
C25 C26 C21 120.0(2)
O2 C27 C28 105.69(18)
C29 C28 C27 106.5(2)
C30 C29 C28 107.7(2)
C29 C30 O2 108.4(2)

loop_
_geom_bond_atom_site_label_1
_geom_bond_atom_site_label_2
_geom_bond_distance
Sm1 O1 2.1645(14)
Sm1 O2 2.4729(15)
Sm1 C1 2.714(2)
Sm1 C5 2.715(2)
Sm1 C12 2.720(2)
Sm1 C11 2.722(2)
Sm1 C15 2.723(2)
Sm1 C14 2.726(2)
Sm1 C2 2.729(2)
Sm1 C13 2.738(2)
Sm1 C4 2.7498(19)
Sm1 C3 2.754(2)
Sm1 Cnt1 2.453
Sm1 Cnt2 2.445
O1 C21 1.345(2)
O2 C30 1.444(3)
O2 C27 1.453(3)
C1 C2 1.415(3)
C1 C5 1.416(3)
C1 C6 1.501(3)
C2 C3 1.422(3)
C2 C7 1.503(3)
C3 C4 1.410(3)
C3 C8 1.503(3)
C4 C5 1.418(3)
C4 C9 1.507(3)
C5 C10 1.500(3)
C11 C15 1.415(3)
C11 C12 1.418(3)
C11 C16 1.500(3)
C12 C13 1.419(3)
C12 C17 1.501(3)
C13 C14 1.418(3)
C13 C18 1.504(3)
C14 C15 1.415(3)
C14 C19 1.506(3)
C15 C20 1.502(3)
C21 C22 1.387(3)
C21 C26 1.396(3)
C22 C23 1.383(3)
C23 C24 1.385(4)
C24 C25 1.375(3)
C25 C26 1.384(3)
C27 C28 1.502(3)
C28 C29 1.452(4)
C29 C30 1.429(4)

loop_
_geom_torsion_atom_site_label_1
_geom_torsion_atom_site_label_2
_geom_torsion_atom_site_label_3
_geom_torsion_atom_site_label_4
_geom_torsion
O2 Sm1 O1 C21 -139.6(4)
C1 Sm1 O1 C21 111.2(4)
C5 Sm1 O1 C21 138.9(4)
C12 Sm1 O1 C21 -13.3(4)
C11 Sm1 O1 C21 -42.3(4)
C15 Sm1 O1 C21 -61.6(4)
C14 Sm1 O1 C21 -44.9(4)
C2 Sm1 O1 C21 89.2(4)
C13 Sm1 O1 C21 -9.9(4)
C4 Sm1 O1 C21 138.3(4)
C3 Sm1 O1 C21 101.7(4)
O1 Sm1 O2 C30 -174.1(2)
C1 Sm1 O2 C30 -93.3(2)
C5 Sm1 O2 C30 -80.3(2)
C12 Sm1 O2 C30 95.5(2)
C11 Sm1 O2 C30 104.3(2)
C15 Sm1 O2 C30 80.6(2)
C14 Sm1 O2 C30 54.4(2)
C2 Sm1 O2 C30 -68.3(2)
C13 Sm1 O2 C30 58.7(2)
C4 Sm1 O2 C30 -50.0(2)
C3 Sm1 O2 C30 -40.2(2)
O1 Sm1 O2 C27 6.56(18)
C1 Sm1 O2 C27 87.36(18)
C5 Sm1 O2 C27 100.35(18)
C12 Sm1 O2 C27 -83.92(19)
C11 Sm1 O2 C27 -75.03(18)
C15 Sm1 O2 C27 -98.82(18)
C14 Sm1 O2 C27 -124.94(18)
C2 Sm1 O2 C27 112.34(18)
C13 Sm1 O2 C27 -120.72(17)
C4 Sm1 O2 C27 130.62(18)
C3 Sm1 O2 C27 140.38(17)
O1 Sm1 C1 C2 -133.29(13)
O2 Sm1 C1 C2 139.98(11)
C5 Sm1 C1 C2 113.76(17)
C12 Sm1 C1 C2 -48.53(14)
C11 Sm1 C1 C2 -75.26(17)
C15 Sm1 C1 C2 -0.6(4)
C14 Sm1 C1 C2 17.83(17)
C13 Sm1 C1 C2 -12.76(14)
C4 Sm1 C1 C2 76.49(13)
C3 Sm1 C1 C2 37.17(11)
O1 Sm1 C1 C5 112.94(13)
O2 Sm1 C1 C5 26.21(13)
C12 Sm1 C1 C5 -162.29(12)
C11 Sm1 C1 C5 170.97(13)
C15 Sm1 C1 C5 -114.4(4)
C14 Sm1 C1 C5 -95.93(15)
C2 Sm1 C1 C5 -113.76(17)
C13 Sm1 C1 C5 -126.52(13)
C4 Sm1 C1 C5 -37.27(12)
C3 Sm1 C1 C5 -76.60(13)
O1 Sm1 C1 C6 -9.8(2)
O2 Sm1 C1 C6 -96.6(2)
C5 Sm1 C1 C6 -122.8(3)
C12 Sm1 C1 C6 74.9(2)
C11 Sm1 C1 C6 48.2(3)
C15 Sm1 C1 C6 122.9(4)
C14 Sm1 C1 C6 141.3(2)
C2 Sm1 C1 C6 123.5(3)
C13 Sm1 C1 C6 110.7(2)
C4 Sm1 C1 C6 -160.0(2)
C3 Sm1 C1 C6 160.6(2)
C5 C1 C2 C3 -0.8(2)
C6 C1 C2 C3 175.6(2)
Sm1 C1 C2 C3 -69.25(14)
C5 C1 C2 C7 -173.9(2)
C6 C1 C2 C7 2.5(4)
Sm1 C1 C2 C7 117.7(2)
C5 C1 C2 Sm1 68.44(14)
C6 C1 C2 Sm1 -115.2(2)
O1 Sm1 C2 C1 47.41(13)
O2 Sm1 C2 C1 -52.70(14)
C5 Sm1 C2 C1 -37.11(11)
C12 Sm1 C2 C1 140.65(12)
C11 Sm1 C2 C1 137.19(12)
C15 Sm1 C2 C1 179.85(11)
C14 Sm1 C2 C1 -168.02(11)
C13 Sm1 C2 C1 169.09(12)
C4 Sm1 C2 C1 -76.92(13)
C3 Sm1 C2 C1 -113.37(18)
O1 Sm1 C2 C3 160.78(13)
O2 Sm1 C2 C3 60.67(15)
C1 Sm1 C2 C3 113.37(18)
C5 Sm1 C2 C3 76.27(13)
C12 Sm1 C2 C3 -105.98(13)
C11 Sm1 C2 C3 -109.43(14)
C15 Sm1 C2 C3 -66.78(16)
C14 Sm1 C2 C3 -54.64(14)
C13 Sm1 C2 C3 -77.53(13)
C4 Sm1 C2 C3 36.45(12)
O1 Sm1 C2 C7 -74.3(2)
O2 Sm1 C2 C7 -174.46(18)
C1 Sm1 C2 C7 -121.8(3)
C5 Sm1 C2 C7 -158.9(2)
C12 Sm1 C2 C7 18.9(2)
C11 Sm1 C2 C7 15.4(2)
C15 Sm1 C2 C7 58.1(2)
C14 Sm1 C2 C7 70.2(2)
C13 Sm1 C2 C7 47.3(2)
C4 Sm1 C2 C7 161.3(2)
C3 Sm1 C2 C7 124.9(3)
C1 C2 C3 C4 0.3(2)
C7 C2 C3 C4 173.2(2)
Sm1 C2 C3 C4 -67.85(14)
C1 C2 C3 C8 -168.1(2)
C7 C2 C3 C8 4.8(4)
Sm1 C2 C3 C8 123.7(2)
C1 C2 C3 Sm1 68.15(14)
C7 C2 C3 Sm1 -118.9(2)
O1 Sm1 C3 C4 89.35(13)
O2 Sm1 C3 C4 -19.89(13)
C1 Sm1 C3 C4 76.97(13)
C5 Sm1 C3 C4 36.87(11)
C12 Sm1 C3 C4 -163.47(12)
C11 Sm1 C3 C4 -145.74(12)
C15 Sm1 C3 C4 -109.96(12)
C14 Sm1 C3 C4 -115.08(12)
C2 Sm1 C3 C4 114.25(18)
C13 Sm1 C3 C4 -144.15(12)
O1 Sm1 C3 C2 -24.89(16)
O2 Sm1 C3 C2 -134.14(12)
C1 Sm1 C3 C2 -37.28(12)
C5 Sm1 C3 C2 -77.38(13)
C12 Sm1 C3 C2 82.28(13)
C11 Sm1 C3 C2 100.02(14)
C15 Sm1 C3 C2 135.79(12)
C14 Sm1 C3 C2 130.67(13)
C13 Sm1 C3 C2 101.60(13)
C4 Sm1 C3 C2 -114.25(18)
O1 Sm1 C3 C8 -149.4(2)
O2 Sm1 C3 C8 101.3(2)
C1 Sm1 C3 C8 -161.8(2)
C5 Sm1 C3 C8 158.1(2)
C12 Sm1 C3 C8 -42.2(2)
C11 Sm1 C3 C8 -24.5(2)
C15 Sm1 C3 C8 11.3(2)
C14 Sm1 C3 C8 6.2(2)
C2 Sm1 C3 C8 -124.5(3)
C13 Sm1 C3 C8 -22.9(2)
C4 Sm1 C3 C8 121.2(3)
C2 C3 C4 C5 0.3(2)
C8 C3 C4 C5 169.2(2)
Sm1 C3 C4 C5 -66.86(14)
C2 C3 C4 C9 -171.38(19)
C8 C3 C4 C9 -2.5(3)
Sm1 C3 C4 C9 121.4(2)
C2 C3 C4 Sm1 67.18(14)
C8 C3 C4 Sm1 -124.0(2)
O1 Sm1 C4 C3 -113.15(12)
O2 Sm1 C4 C3 161.46(12)
C1 Sm1 C4 C3 -76.93(13)
C5 Sm1 C4 C3 -114.42(17)
C12 Sm1 C4 C3 23.10(16)
C11 Sm1 C4 C3 68.2(2)
C15 Sm1 C4 C3 91.28(13)
C14 Sm1 C4 C3 69.28(12)
C2 Sm1 C4 C3 -36.94(11)
C13 Sm1 C4 C3 38.12(13)
O1 Sm1 C4 C5 1.27(15)
O2 Sm1 C4 C5 -84.12(12)
C1 Sm1 C4 C5 37.49(12)
C12 Sm1 C4 C5 137.51(13)
C11 Sm1 C4 C5 -177.43(14)
C15 Sm1 C4 C5 -154.30(12)
C14 Sm1 C4 C5 -176.30(12)
C2 Sm1 C4 C5 77.47(13)
C13 Sm1 C4 C5 152.54(12)
C3 Sm1 C4 C5 114.42(17)
O1 Sm1 C4 C9 127.35(19)
O2 Sm1 C4 C9 42.0(2)
C1 Sm1 C4 C9 163.6(2)
C5 Sm1 C4 C9 126.1(3)
C12 Sm1 C4 C9 -96.4(2)
C11 Sm1 C4 C9 -51.3(3)
C15 Sm1 C4 C9 -28.2(2)
C14 Sm1 C4 C9 -50.2(2)
C2 Sm1 C4 C9 -156.4(2)
C13 Sm1 C4 C9 -81.4(2)
C3 Sm1 C4 C9 -119.5(2)
C2 C1 C5 C4 1.0(2)
C6 C1 C5 C4 -175.4(2)
Sm1 C1 C5 C4 69.84(14)
C2 C1 C5 C10 178.2(2)
C6 C1 C5 C10 1.8(4)
Sm1 C1 C5 C10 -112.9(2)
C2 C1 C5 Sm1 -68.84(14)
C6 C1 C5 Sm1 114.8(2)
C3 C4 C5 C1 -0.8(2)
C9 C4 C5 C1 170.2(2)
Sm1 C4 C5 C1 -68.83(14)
C3 C4 C5 C10 -177.9(2)
C9 C4 C5 C10 -6.9(4)
Sm1 C4 C5 C10 114.0(2)
C3 C4 C5 Sm1 68.02(14)
C9 C4 C5 Sm1 -121.0(2)
O1 Sm1 C5 C1 -65.84(13)
O2 Sm1 C5 C1 -155.02(13)
C12 Sm1 C5 C1 32.3(2)
C11 Sm1 C5 C1 -80.4(8)
C15 Sm1 C5 C1 160.94(14)
C14 Sm1 C5 C1 118.14(13)
C2 Sm1 C5 C1 36.98(12)
C13 Sm1 C5 C1 75.32(15)
C4 Sm1 C5 C1 113.10(18)
C3 Sm1 C5 C1 76.75(13)
O1 Sm1 C5 C4 -178.94(12)
O2 Sm1 C5 C4 91.88(12)
C1 Sm1 C5 C4 -113.10(18)
C12 Sm1 C5 C4 -80.79(18)
C11 Sm1 C5 C4 166.5(7)
C15 Sm1 C5 C4 47.8(2)
C14 Sm1 C5 C4 5.04(16)
C2 Sm1 C5 C4 -76.13(13)
C13 Sm1 C5 C4 -37.79(16)
C3 Sm1 C5 C4 -36.35(12)
O1 Sm1 C5 C10 55.75(19)
O2 Sm1 C5 C10 -33.43(18)
C1 Sm1 C5 C10 121.6(2)
C12 Sm1 C5 C10 153.90(18)
C11 Sm1 C5 C10 41.2(9)
C15 Sm1 C5 C10 -77.5(2)
C14 Sm1 C5 C10 -120.27(18)
C2 Sm1 C5 C10 158.6(2)
C13 Sm1 C5 C10 -163.10(17)
C4 Sm1 C5 C10 -125.3(2)
C3 Sm1 C5 C10 -161.7(2)
O1 Sm1 C11 C15 -140.64(13)
O2 Sm1 C11 C15 -51.96(13)
C1 Sm1 C11 C15 161.41(13)
C5 Sm1 C11 C15 -126.0(8)
C12 Sm1 C11 C15 113.70(19)
C14 Sm1 C11 C15 36.84(12)
C2 Sm1 C11 C15 120.43(13)
C13 Sm1 C11 C15 76.60(13)
C4 Sm1 C11 C15 38.3(2)
C3 Sm1 C11 C15 78.67(15)
O1 Sm1 C11 C12 105.66(13)
O2 Sm1 C11 C12 -165.67(13)
C1 Sm1 C11 C12 47.70(19)
C5 Sm1 C11 C12 120.3(8)
C15 Sm1 C11 C12 -113.70(19)
C14 Sm1 C11 C12 -76.87(14)
C2 Sm1 C11 C12 6.73(17)
C13 Sm1 C11 C12 -37.10(12)
C4 Sm1 C11 C12 -75.4(2)
C3 Sm1 C11 C12 -35.04(17)
O1 Sm1 C11 C16 -19.5(2)
O2 Sm1 C11 C16 69.2(2)
C1 Sm1 C11 C16 -77.5(3)
C5 Sm1 C11 C16 -4.8(9)
C12 Sm1 C11 C16 -125.2(3)
C15 Sm1 C11 C16 121.1(3)
C14 Sm1 C11 C16 158.0(2)
C2 Sm1 C11 C16 -118.4(2)
C13 Sm1 C11 C16 -162.3(2)
C4 Sm1 C11 C16 159.4(2)
C3 Sm1 C11 C16 -160.19(19)
C15 C11 C12 C13 0.7(2)
C16 C11 C12 C13 -175.2(2)
Sm1 C11 C12 C13 69.07(15)
C15 C11 C12 C17 174.6(2)
C16 C11 C12 C17 -1.3(4)
Sm1 C11 C12 C17 -117.0(2)
C15 C11 C12 Sm1 -68.33(15)
C16 C11 C12 Sm1 115.7(2)
O1 Sm1 C12 C11 -72.33(13)
O2 Sm1 C12 C11 17.74(16)
C1 Sm1 C12 C11 -152.27(12)
C5 Sm1 C12 C11 -171.26(13)
C15 Sm1 C12 C11 37.01(12)
C14 Sm1 C12 C11 76.76(14)
C2 Sm1 C12 C11 -174.91(13)
C13 Sm1 C12 C11 113.54(19)
C4 Sm1 C12 C11 142.76(12)
C3 Sm1 C12 C11 154.58(12)
O1 Sm1 C12 C13 174.13(13)
O2 Sm1 C12 C13 -95.81(13)
C1 Sm1 C12 C13 94.18(13)
C5 Sm1 C12 C13 75.19(18)
C11 Sm1 C12 C13 -113.54(19)
C15 Sm1 C12 C13 -76.53(13)
C14 Sm1 C12 C13 -36.78(12)
C2 Sm1 C12 C13 71.55(13)
C4 Sm1 C12 C13 29.22(16)
C3 Sm1 C12 C13 41.03(13)
O1 Sm1 C12 C17 51.7(2)
O2 Sm1 C12 C17 141.8(2)
C1 Sm1 C12 C17 -28.2(2)
C5 Sm1 C12 C17 -47.2(3)
C11 Sm1 C12 C17 124.1(3)
C15 Sm1 C12 C17 161.1(3)
C14 Sm1 C12 C17 -159.2(3)
C2 Sm1 C12 C17 -50.8(2)
C13 Sm1 C12 C17 -122.4(3)
C4 Sm1 C12 C17 -93.2(2)
C3 Sm1 C12 C17 -81.4(2)
C11 C12 C13 C14 -1.1(2)
C17 C12 C13 C14 -175.2(2)
Sm1 C12 C13 C14 67.47(15)
C11 C12 C13 C18 169.1(2)
C17 C12 C13 C18 -5.0(4)
Sm1 C12 C13 C18 -122.3(2)
C11 C12 C13 Sm1 -68.61(15)
C17 C12 C13 Sm1 117.4(2)
O1 Sm1 C13 C14 -120.98(12)
O2 Sm1 C13 C14 -8.41(15)
C1 Sm1 C13 C14 140.27(12)
C5 Sm1 C13 C14 105.60(13)
C12 Sm1 C13 C14 -114.16(18)
C11 Sm1 C13 C14 -76.96(13)
C15 Sm1 C13 C14 -37.10(12)
C2 Sm1 C13 C14 133.90(13)
C4 Sm1 C13 C14 86.64(13)
C3 Sm1 C13 C14 104.51(13)
O1 Sm1 C13 C12 -6.82(15)
O2 Sm1 C13 C12 105.75(13)
C1 Sm1 C13 C12 -105.57(13)
C5 Sm1 C13 C12 -140.24(12)
C11 Sm1 C13 C12 37.20(12)
C15 Sm1 C13 C12 77.07(14)
C14 Sm1 C13 C12 114.16(18)
C2 Sm1 C13 C12 -111.93(13)
C4 Sm1 C13 C12 -159.19(12)
C3 Sm1 C13 C12 -141.33(13)
O1 Sm1 C13 C18 114.2(2)
O2 Sm1 C13 C18 -133.3(2)
C1 Sm1 C13 C18 15.4(2)
C5 Sm1 C13 C18 -19.2(2)
C12 Sm1 C13 C18 121.0(3)
C11 Sm1 C13 C18 158.2(2)
C15 Sm1 C13 C18 -161.9(2)
C14 Sm1 C13 C18 -124.8(3)
C2 Sm1 C13 C18 9.1(2)
C4 Sm1 C13 C18 -38.2(2)
C3 Sm1 C13 C18 -20.3(2)
C12 C13 C14 C15 1.1(2)
C18 C13 C14 C15 -168.7(2)
Sm1 C13 C14 C15 68.38(15)
C12 C13 C14 C19 178.9(2)
C18 C13 C14 C19 9.1(4)
Sm1 C13 C14 C19 -113.8(2)
C12 C13 C14 Sm1 -67.29(15)
C18 C13 C14 Sm1 122.9(2)
O1 Sm1 C14 C15 -33.55(16)
O2 Sm1 C14 C15 59.37(13)
C1 Sm1 C14 C15 -174.00(12)
C5 Sm1 C14 C15 141.15(12)
C12 Sm1 C14 C15 -76.77(14)
C11 Sm1 C14 C15 -36.88(12)
C2 Sm1 C14 C15 -164.47(12)
C13 Sm1 C14 C15 -113.61(18)
C4 Sm1 C14 C15 143.76(13)
C3 Sm1 C14 C15 171.39(13)
O1 Sm1 C14 C13 80.07(14)
O2 Sm1 C14 C13 172.98(12)
C1 Sm1 C14 C13 -60.39(16)
C5 Sm1 C14 C13 -105.24(14)
C12 Sm1 C14 C13 36.84(12)
C11 Sm1 C14 C13 76.73(14)
C15 Sm1 C14 C13 113.61(18)
C2 Sm1 C14 C13 -50.86(14)
C4 Sm1 C14 C13 -102.63(13)
C3 Sm1 C14 C13 -75.00(13)
O1 Sm1 C14 C19 -156.20(17)
O2 Sm1 C14 C19 -63.29(18)
C1 Sm1 C14 C19 63.3(2)
C5 Sm1 C14 C19 18.5(2)
C12 Sm1 C14 C19 160.6(2)
C11 Sm1 C14 C19 -159.5(2)
C15 Sm1 C14 C19 -122.7(2)
C2 Sm1 C14 C19 72.87(19)
C13 Sm1 C14 C19 123.7(2)
C4 Sm1 C14 C19 21.10(19)
C3 Sm1 C14 C19 48.73(18)
C12 C11 C15 C14 -0.1(2)
C16 C11 C15 C14 176.1(2)
Sm1 C11 C15 C14 -68.28(15)
C12 C11 C15 C20 -173.5(2)
C16 C11 C15 C20 2.6(4)
Sm1 C11 C15 C20 118.3(2)
C12 C11 C15 Sm1 68.21(15)
C16 C11 C15 Sm1 -115.6(2)
C13 C14 C15 C11 -0.6(2)
C19 C14 C15 C11 -178.5(2)
Sm1 C14 C15 C11 68.15(15)
C13 C14 C15 C20 172.7(2)
C19 C14 C15 C20 -5.1(4)
Sm1 C14 C15 C20 -118.5(2)
C13 C14 C15 Sm1 -68.78(15)
C19 C14 C15 Sm1 113.4(2)
O1 Sm1 C15 C11 40.52(14)
O2 Sm1 C15 C11 127.12(13)
C1 Sm1 C15 C11 -90.7(4)
C5 Sm1 C15 C11 171.68(14)
C12 Sm1 C15 C11 -37.12(13)
C14 Sm1 C15 C11 -114.07(19)
C2 Sm1 C15 C11 -91.15(16)
C13 Sm1 C15 C11 -76.98(14)
C4 Sm1 C15 C11 -160.33(12)
C3 Sm1 C15 C11 -124.30(13)
O1 Sm1 C15 C14 154.59(12)
O2 Sm1 C15 C14 -118.81(13)
C1 Sm1 C15 C14 23.4(4)
C5 Sm1 C15 C14 -74.25(19)
C12 Sm1 C15 C14 76.95(14)
C11 Sm1 C15 C14 114.07(19)
C2 Sm1 C15 C14 22.92(18)
C13 Sm1 C15 C14 37.09(12)
C4 Sm1 C15 C14 -46.26(15)
C3 Sm1 C15 C14 -10.23(15)
O1 Sm1 C15 C20 -81.8(2)
O2 Sm1 C15 C20 4.8(2)
C1 Sm1 C15 C20 147.0(4)
C5 Sm1 C15 C20 49.3(3)
C12 Sm1 C15 C20 -159.5(3)
C11 Sm1 C15 C20 -122.4(3)
C14 Sm1 C15 C20 123.6(3)
C2 Sm1 C15 C20 146.5(2)
C13 Sm1 C15 C20 160.7(3)
C4 Sm1 C15 C20 77.3(2)
C3 Sm1 C15 C20 113.3(2)
Sm1 O1 C21 C22 -42.9(5)
Sm1 O1 C21 C26 136.6(4)
O1 C21 C22 C23 178.4(2)
C26 C21 C22 C23 -1.1(4)
C21 C22 C23 C24 0.4(4)
C22 C23 C24 C25 0.8(4)
C23 C24 C25 C26 -1.3(4)
C24 C25 C26 C21 0.5(4)
O1 C21 C26 C25 -178.8(2)
C22 C21 C26 C25 0.6(3)
C30 O2 C27 C28 4.4(3)
Sm1 O2 C27 C28 -176.15(19)
O2 C27 C28 C29 -13.5(4)
C27 C28 C29 C30 17.7(5)
C28 C29 C30 O2 -15.3(5)
C27 O2 C30 C29 6.6(4)
Sm1 O2 C30 C29 -172.9(2)
